data_4504808
loop_
_publ_author_name
'Reddy, L. Sreenivas'
'Basavoju, Srinivas'
'Vangala, Venu R.'
'Nangia, Ashwini'

_publ_section_title
;
 Hydrogen Bonding in Crystal Structures ofN,N&#x2018;-Bis(3-pyridyl)urea.
 Why Is the N&#x2212;H&#x00B7;&#x00B7;&#x00B7;O Tape Synthon Absent in
 Diaryl Ureas with Electron-Withdrawing Groups?
;
_journal_issue 1
_journal_name_full 'Crystal Growth &amp; Design'
_journal_page_first 161
_journal_paper_doi 10.1021/cg0580152
_journal_volume 6
_journal_year 2006
_chemical_formula_moiety 'C13 H16 N4 O, 2(I)'
_chemical_formula_sum 'C13 H16 I2 N4 O'
_chemical_formula_weight 498.10
_chemical_melting_point 527
_chemical_name_systematic
; 
1,3-bis(3-N-methylpyridinium)urea diiodide 
;
_space_group_IT_number 2
_symmetry_cell_setting triclinic
_symmetry_space_group_name_Hall '-P 1'
_symmetry_space_group_name_H-M 'P -1'
_atom_sites_solution_hydrogens geom
_atom_sites_solution_primary direct
_atom_sites_solution_secondary difmap
_audit_creation_method SHELXL-97
_cell_angle_alpha 101.42(3)
_cell_angle_beta 100.55(3)
_cell_angle_gamma 99.28(3)
_cell_formula_units_Z 2
_cell_length_a 7.7439(15)
_cell_length_b 10.464(2)
_cell_length_c 10.683(2)
_cell_measurement_reflns_used 7792
_cell_measurement_temperature 100(2)
_cell_measurement_theta_max 26.01
_cell_measurement_theta_min 2.49
_cell_volume 816.5(3)
_computing_cell_refinement 'Bruker SMART'
_computing_data_collection 'Bruker SMART'
_computing_data_reduction 'Bruker SAINT'
_computing_structure_refinement 'SHELXL-97 (Sheldrick, 1997)'
_computing_structure_solution 'SHELXS-97 (Sheldrick, 1990)'
_diffrn_ambient_temperature 100(2)
_diffrn_measured_fraction_theta_full 0.997
_diffrn_measured_fraction_theta_max 0.997
_diffrn_measurement_device_type 'CCD area detector'
_diffrn_measurement_method 'phi and omega scans'
_diffrn_radiation_monochromator graphite
_diffrn_radiation_source 'fine-focus sealed tube'
_diffrn_radiation_type MoK\a
_diffrn_radiation_wavelength 0.71073
_diffrn_reflns_av_R_equivalents 0.0216
_diffrn_reflns_av_sigmaI/netI 0.0209
_diffrn_reflns_limit_h_max 9
_diffrn_reflns_limit_h_min -9
_diffrn_reflns_limit_k_max 12
_diffrn_reflns_limit_k_min -12
_diffrn_reflns_limit_l_max 13
_diffrn_reflns_limit_l_min -13
_diffrn_reflns_number 10526
_diffrn_reflns_theta_full 26.03
_diffrn_reflns_theta_max 26.03
_diffrn_reflns_theta_min 1.99
_exptl_absorpt_coefficient_mu 3.853
_exptl_absorpt_correction_T_max 0.6992
_exptl_absorpt_correction_T_min 0.2134
_exptl_absorpt_correction_type multi-scan
_exptl_absorpt_process_details 'Bruker SADABS'
_exptl_crystal_colour yellow
_exptl_crystal_density_diffrn 2.026
_exptl_crystal_density_method 'not measured'
_exptl_crystal_description plate
_exptl_crystal_F_000 472
_exptl_crystal_size_max 0.58
_exptl_crystal_size_mid 0.20
_exptl_crystal_size_min 0.10
_refine_diff_density_max 0.675
_refine_diff_density_min -0.645
_refine_diff_density_rms 0.103
_refine_ls_extinction_method none
_refine_ls_goodness_of_fit_ref 1.104
_refine_ls_hydrogen_treatment mixed
_refine_ls_matrix_type full
_refine_ls_number_parameters 191
_refine_ls_number_reflns 3216
_refine_ls_number_restraints 0
_refine_ls_restrained_S_all 1.104
_refine_ls_R_factor_all 0.0203
_refine_ls_R_factor_gt 0.0194
_refine_ls_shift/su_max 0.005
_refine_ls_shift/su_mean 0.001
_refine_ls_structure_factor_coef Fsqd
_refine_ls_weighting_details 'calc w=1/[\s^2^(Fo^2^)+(0.0246P)^2^+0.6108P] where P=(Fo^2^+2Fc^2^)/3'
_refine_ls_weighting_scheme calc
_refine_ls_wR_factor_gt 0.0490
_refine_ls_wR_factor_ref 0.0495
_reflns_number_gt 3119
_reflns_number_total 3216
_reflns_threshold_expression >2sigma(I)
_cod_data_source_file cg0580152_nme_dipyridyl_urea_9.cif
_cod_data_source_block N-MeMDPU
_cod_depositor_comments
;
The following automatic conversions were performed:

'_symmetry_cell_setting' value 'Triclinic' changed to 'triclinic'
according to /home/saulius/struct/CIF-dictionaries/cif_core.dic
dictionary named 'cif_core.dic' version 2.4.1 from 2010-06-29.

Automatic conversion script
Id: cif_fix_values 1715 2011-07-08 13:25:40Z adriana 
;
_cod_database_code 4504808

loop_
_symmetry_equiv_pos_as_xyz
'x, y, z'
'-x, -y, -z'

loop_
_atom_site_label
_atom_site_type_symbol
_atom_site_fract_x
_atom_site_fract_y
_atom_site_fract_z
_atom_site_U_iso_or_equiv
_atom_site_adp_type
_atom_site_occupancy
_atom_site_symmetry_multiplicity
_atom_site_calc_flag
_atom_site_refinement_flags
O1 O 0.2150(2) 0.83749(18) 0.20400(19) 0.0247(4) Uani 1 1 d .
N4 N 0.6948(3) 1.2532(2) 0.4833(2) 0.0159(4) Uani 1 1 d .
N1 N 0.2670(3) 1.0640(2) 0.2847(2) 0.0193(5) Uani 1 1 d .
N2 N -0.0079(3) 0.9538(2) 0.1623(2) 0.0208(5) Uani 1 1 d .
N3 N -0.2700(3) 0.6283(2) -0.0272(2) 0.0163(4) Uani 1 1 d .
C3 C -0.3039(3) 0.8873(3) 0.0284(3) 0.0226(5) Uani 1 1 d .
H3 H -0.3161 0.9756 0.0472 0.027 Uiso 1 1 calc R
C2 C -0.1448(3) 0.8530(3) 0.0821(2) 0.0177(5) Uani 1 1 d .
C7 C -0.2459(3) 0.4896(3) -0.0595(3) 0.0206(5) Uani 1 1 d .
H7A H -0.1568 0.4837 -0.1110 0.031 Uiso 1 1 calc R
H7B H -0.3576 0.4326 -0.1084 0.031 Uiso 1 1 calc R
H7C H -0.2075 0.4621 0.0199 0.031 Uiso 1 1 calc R
C11 C 0.8008(3) 1.1634(3) 0.4850(2) 0.0178(5) Uani 1 1 d .
H11 H 0.9195 1.1890 0.5315 0.021 Uiso 1 1 calc R
C6 C -0.1328(3) 0.7203(3) 0.0531(2) 0.0175(5) Uani 1 1 d .
H6 H -0.0290 0.6947 0.0894 0.021 Uiso 1 1 calc R
C10 C 0.7321(3) 1.0335(3) 0.4174(3) 0.0192(5) Uani 1 1 d .
H10 H 0.8053 0.9713 0.4183 0.023 Uiso 1 1 calc R
C5 C -0.4241(3) 0.6597(3) -0.0809(3) 0.0201(5) Uani 1 1 d .
H5 H -0.5167 0.5938 -0.1366 0.024 Uiso 1 1 calc R
C13 C 0.7703(3) 1.3942(3) 0.5544(3) 0.0213(5) Uani 1 1 d .
H13A H 0.7773 1.4488 0.4924 0.032 Uiso 1 1 calc R
H13B H 0.8882 1.4009 0.6059 0.032 Uiso 1 1 calc R
H13C H 0.6941 1.4238 0.6107 0.032 Uiso 1 1 calc R
C12 C 0.5234(3) 1.2198(3) 0.4165(2) 0.0168(5) Uani 1 1 d .
H12 H 0.4543 1.2848 0.4161 0.020 Uiso 1 1 calc R
C9 C 0.5549(3) 0.9938(3) 0.3479(2) 0.0175(5) Uani 1 1 d .
H9 H 0.5085 0.9058 0.3024 0.021 Uiso 1 1 calc R
C1 C 0.1627(3) 0.9423(3) 0.2158(2) 0.0189(5) Uani 1 1 d .
C8 C 0.4477(3) 1.0898(3) 0.3481(2) 0.0162(5) Uani 1 1 d .
C4 C -0.4435(4) 0.7900(3) -0.0528(3) 0.0256(6) Uani 1 1 d .
H4 H -0.5502 0.8125 -0.0882 0.031 Uiso 1 1 calc R
I1 I 0.95563(2) 0.286491(15) 0.227147(15) 0.01791(6) Uani 1 1 d .
I2 I 0.70677(2) 0.658635(15) 0.328757(15) 0.01807(6) Uani 1 1 d .
H2 H -0.027(4) 1.030(3) 0.173(3) 0.014(7) Uiso 1 1 d .
H1 H 0.218(4) 1.123(3) 0.285(3) 0.016(8) Uiso 1 1 d .

loop_
_atom_site_aniso_label
_atom_site_aniso_U_11
_atom_site_aniso_U_22
_atom_site_aniso_U_33
_atom_site_aniso_U_23
_atom_site_aniso_U_13
_atom_site_aniso_U_12
O1 0.0193(9) 0.0151(10) 0.0332(11) -0.0014(8) -0.0039(8) 0.0047(8)
N4 0.0164(10) 0.0136(11) 0.0144(10) 0.0003(8) 0.0013(8) -0.0003(8)
N1 0.0167(10) 0.0142(11) 0.0238(12) 0.0017(9) -0.0021(9) 0.0053(9)
N2 0.0167(11) 0.0129(12) 0.0280(12) -0.0002(9) -0.0020(9) 0.0036(9)
N3 0.0171(10) 0.0151(11) 0.0158(10) 0.0027(8) 0.0041(8) 0.0013(8)
C3 0.0199(12) 0.0193(14) 0.0253(14) 0.0005(11) 0.0005(10) 0.0057(11)
C2 0.0161(12) 0.0186(13) 0.0163(12) 0.0020(10) 0.0022(9) 0.0018(10)
C7 0.0199(12) 0.0132(12) 0.0238(13) 0.0012(10) -0.0006(10) -0.0011(10)
C11 0.0151(11) 0.0192(13) 0.0180(12) 0.0052(10) 0.0007(9) 0.0027(10)
C6 0.0139(11) 0.0205(13) 0.0179(12) 0.0052(10) 0.0022(9) 0.0036(10)
C10 0.0170(12) 0.0178(13) 0.0238(13) 0.0062(11) 0.0039(10) 0.0057(10)
C5 0.0144(12) 0.0195(14) 0.0216(13) 0.0010(11) -0.0001(10) -0.0010(10)
C13 0.0209(13) 0.0129(13) 0.0237(14) -0.0028(10) -0.0001(10) -0.0004(10)
C12 0.0180(12) 0.0173(13) 0.0157(12) 0.0038(10) 0.0032(9) 0.0059(10)
C9 0.0167(12) 0.0131(12) 0.0203(13) 0.0019(10) 0.0019(10) 0.0007(10)
C1 0.0171(12) 0.0178(13) 0.0187(13) 0.0005(10) 0.0017(10) 0.0021(10)
C8 0.0171(12) 0.0165(13) 0.0148(12) 0.0047(10) 0.0023(9) 0.0029(10)
C4 0.0171(13) 0.0259(15) 0.0298(15) 0.0023(12) -0.0015(11) 0.0055(11)
I1 0.01847(9) 0.01507(10) 0.01984(10) 0.00335(7) 0.00413(7) 0.00351(7)
I2 0.01666(9) 0.01509(10) 0.01968(10) 0.00172(7) 0.00037(7) 0.00235(7)

loop_
_atom_type_symbol
_atom_type_description
_atom_type_scat_dispersion_real
_atom_type_scat_dispersion_imag
_atom_type_scat_source
C C 0.0033 0.0016 'International Tables Vol C Tables 4.2.6.8 and 6.1.1.4'
H H 0.0000 0.0000 'International Tables Vol C Tables 4.2.6.8 and 6.1.1.4'
I I -0.4742 1.8119 'International Tables Vol C Tables 4.2.6.8 and 6.1.1.4'
N N 0.0061 0.0033 'International Tables Vol C Tables 4.2.6.8 and 6.1.1.4'
O O 0.0106 0.0060 'International Tables Vol C Tables 4.2.6.8 and 6.1.1.4'

loop_
_geom_angle_atom_site_label_1
_geom_angle_atom_site_label_2
_geom_angle_atom_site_label_3
_geom_angle
C12 N4 C11 121.8(2)
C12 N4 C13 118.9(2)
C11 N4 C13 119.3(2)
C1 N1 C8 126.8(2)
C1 N1 H1 114(2)
C8 N1 H1 119(2)
C1 N2 C2 126.9(2)
C1 N2 H2 116(2)
C2 N2 H2 117(2)
C6 N3 C5 122.3(2)
C6 N3 C7 117.9(2)
C5 N3 C7 119.9(2)
C4 C3 C2 120.0(3)
C4 C3 H3 120.0
C2 C3 H3 120.0
N2 C2 C6 123.7(2)
N2 C2 C3 118.1(2)
C6 C2 C3 118.2(2)
N3 C7 H7A 109.5
N3 C7 H7B 109.5
H7A C7 H7B 109.5
N3 C7 H7C 109.5
H7A C7 H7C 109.5
H7B C7 H7C 109.5
N4 C11 C10 119.4(2)
N4 C11 H11 120.3
C10 C11 H11 120.3
N3 C6 C2 120.4(2)
N3 C6 H6 119.8
C2 C6 H6 119.8
C11 C10 C9 120.9(2)
C11 C10 H10 119.5
C9 C10 H10 119.5
N3 C5 C4 119.4(2)
N3 C5 H5 120.3
C4 C5 H5 120.3
N4 C13 H13A 109.5
N4 C13 H13B 109.5
H13A C13 H13B 109.5
N4 C13 H13C 109.5
H13A C13 H13C 109.5
H13B C13 H13C 109.5
N4 C12 C8 120.8(2)
N4 C12 H12 119.6
C8 C12 H12 119.6
C10 C9 C8 118.3(2)
C10 C9 H9 120.9
C8 C9 H9 120.9
O1 C1 N2 124.3(2)
O1 C1 N1 124.3(2)
N2 C1 N1 111.4(2)
C12 C8 N1 116.7(2)
C12 C8 C9 118.7(2)
N1 C8 C9 124.6(2)
C5 C4 C3 119.7(2)
C5 C4 H4 120.1
C3 C4 H4 120.1

loop_
_geom_bond_atom_site_label_1
_geom_bond_atom_site_label_2
_geom_bond_distance
O1 C1 1.220(3)
N4 C12 1.341(3)
N4 C11 1.344(3)
N4 C13 1.487(3)
N1 C1 1.377(3)
N1 C8 1.396(3)
N1 H1 0.78(3)
N2 C1 1.374(3)
N2 C2 1.386(3)
N2 H2 0.83(3)
N3 C6 1.341(3)
N3 C5 1.346(3)
N3 C7 1.475(3)
C3 C4 1.382(4)
C3 C2 1.393(4)
C3 H3 0.9300
C2 C6 1.384(4)
C7 H7A 0.9600
C7 H7B 0.9600
C7 H7C 0.9600
C11 C10 1.375(4)
C11 H11 0.9300
C6 H6 0.9300
C10 C9 1.388(4)
C10 H10 0.9300
C5 C4 1.376(4)
C5 H5 0.9300
C13 H13A 0.9600
C13 H13B 0.9600
C13 H13C 0.9600
C12 C8 1.386(4)
C12 H12 0.9300
C9 C8 1.402(4)
C9 H9 0.9300
C4 H4 0.9300
